data_2020808
loop_
_publ_author_name
'Mohana, Marimuthu'
'Thomas Muthiah, Packianathan'
'McMillen, Colin D.'

_publ_section_title
;
 Supramolecular architectures in two 1:1 cocrystals of 5-fluorouracil with
 5-bromothiophene-2-carboxylic acid and thiophene-2-carboxylic acid
;
_journal_coeditor_code OV3090
_journal_issue 6
_journal_name_full 'Acta Crystallographica Section C'
_journal_page_first 481
_journal_page_last 485
_journal_paper_doi 10.1107/S2053229617007550
_journal_volume 73
_journal_year 2017
_chemical_formula_iupac 'C5 H3 Br O2 S, C4 H3 F N2 O2'
_chemical_formula_moiety 'C5 H3 Br O2 S, C4 H3 F N2 O2'
_chemical_formula_sum 'C9 H6 Br F N2 O4 S'
_chemical_formula_weight 337.13
_chemical_name_common
;
5-Fluorouracil--5-bromothiophene-2-carboxylic acid (1/1)
;
_chemical_name_systematic
;
5-Fluoro-1,3-dihydropyrimidine-2,4-dione--5-bromothiophene-2-carboxylic acid
(1/1)
;
_space_group_crystal_system triclinic
_space_group_IT_number 2
_space_group_name_Hall '-P 1'
_space_group_name_H-M_alt 'P -1'
_symmetry_space_group_name_Hall '-P 1'
_symmetry_space_group_name_H-M 'P -1'
_atom_sites_solution_hydrogens mixed
_atom_sites_solution_primary dual
_atom_sites_solution_secondary difmap
_audit_creation_method SHELXL-2016/6
_cell_angle_alpha 73.608(2)
_cell_angle_beta 87.634(2)
_cell_angle_gamma 69.969(2)
_cell_formula_units_Z 2
_cell_length_a 6.8884(4)
_cell_length_b 9.5036(6)
_cell_length_c 9.6180(6)
_cell_measurement_reflns_used 15925
_cell_measurement_temperature 100(2)
_cell_measurement_theta_max 26.4
_cell_measurement_theta_min 2.2
_cell_volume 566.43(6)
_computing_cell_refinement
;
SAINT (Bruker, 2015)
;
_computing_data_collection
;
APEX3 (Bruker, 2015)
;
_computing_data_reduction
;
SAINT (Bruker, 2015)
;
_computing_molecular_graphics
;
PLATON (Spek, 2009), Mercury (Macrae <i>et al.</i>, 2008)
and POVRay (Cason, 2004)
;
_computing_publication_material
;
PLATON (Spek, 2009) and publCIF (Westrip, 2010)
;
_computing_structure_refinement
;
SHELXL2016 (Sheldrick, 2015b)
;
_computing_structure_solution
;
SHELXT2014 (Sheldrick, 2015a)
;
_diffrn_ambient_temperature 100(2)
_diffrn_measured_fraction_theta_full 0.998
_diffrn_measured_fraction_theta_max 0.995
_diffrn_measurement_device_type 'Bruker D8 Venture Photon 100'
_diffrn_measurement_method '\f and \w scans'
_diffrn_radiation_type MoK\a
_diffrn_radiation_wavelength 0.71073
_diffrn_reflns_av_R_equivalents 0.0319
_diffrn_reflns_limit_h_max 8
_diffrn_reflns_limit_h_min -8
_diffrn_reflns_limit_k_max 11
_diffrn_reflns_limit_k_min -11
_diffrn_reflns_limit_l_max 12
_diffrn_reflns_limit_l_min -12
_diffrn_reflns_number 15925
_diffrn_reflns_theta_full 25.242
_diffrn_reflns_theta_max 26.419
_diffrn_reflns_theta_min 2.211
_exptl_absorpt_coefficient_mu 3.834
_exptl_absorpt_correction_T_max 1.0000
_exptl_absorpt_correction_T_min 0.7448
_exptl_absorpt_correction_type multi-scan
_exptl_absorpt_process_details
;
(SADABS; Krause <i>et al.</i>, 2015)
;
_exptl_crystal_colour colourless
_exptl_crystal_density_diffrn 1.977
_exptl_crystal_description column
_exptl_crystal_F_000 332
_exptl_crystal_size_max 0.328
_exptl_crystal_size_mid 0.084
_exptl_crystal_size_min 0.067
_refine_diff_density_max 0.324
_refine_diff_density_min -0.395
_refine_ls_extinction_method none
_refine_ls_goodness_of_fit_ref 1.061
_refine_ls_hydrogen_treatment mixed
_refine_ls_matrix_type full
_refine_ls_number_parameters 175
_refine_ls_number_reflns 2317
_refine_ls_number_restraints 0
_refine_ls_restrained_S_all 1.061
_refine_ls_R_factor_all 0.0210
_refine_ls_R_factor_gt 0.0191
_refine_ls_shift/su_max 0.001
_refine_ls_shift/su_mean 0.000
_refine_ls_structure_factor_coef Fsqd
_refine_ls_weighting_details 'w=1/[\s^2^(Fo^2^)+(0.0276P)^2^+0.2836P] where P=(Fo^2^+2Fc^2^)/3'
_refine_ls_weighting_scheme calc
_refine_ls_wR_factor_gt 0.0497
_refine_ls_wR_factor_ref 0.0508
_reflns_number_gt 2194
_reflns_number_total 2317
_reflns_threshold_expression 'I > 2\s(I)'
_cod_data_source_file ov3090sup1.cif
_cod_data_source_block I
_cod_database_code 2020808
_shelx_space_group_comment
;
The symmetry employed for this shelxl refinement is uniquely defined
by the following loop, which should always be used as a source of
symmetry information in preference to the above space-group names.
They are only intended as comments.
;
_shelx_estimated_absorpt_t_min 0.366
_shelx_estimated_absorpt_t_max 0.783

loop_
_space_group_symop_operation_xyz
'x, y, z'
'-x, -y, -z'

loop_
_atom_site_type_symbol
_atom_site_label
_atom_site_fract_x
_atom_site_fract_y
_atom_site_fract_z
_atom_site_U_iso_or_equiv
_atom_site_adp_type
_atom_site_calc_flag
_atom_site_occupancy
Br Br1 0.58555(3) 0.24988(2) 0.24091(2) 0.02083(7) Uani d 1
S S1 1.02198(6) -0.01224(5) 0.31979(5) 0.01651(10) Uani d 1
F F1 0.03159(16) 0.39395(11) 0.20314(12) 0.0250(2) Uani d 1
O O1 -0.26161(18) 1.01827(13) -0.00967(14) 0.0174(3) Uani d 1
O O2 0.29276(19) 0.56879(14) 0.13895(15) 0.0234(3) Uani d 1
O O3 1.25662(19) -0.46319(14) 0.51842(15) 0.0230(3) Uani d 1
O O4 1.4071(2) -0.29176(15) 0.39859(15) 0.0218(3) Uani d 1
N N1 -0.3213(2) 0.78787(17) 0.06855(17) 0.0168(3) Uani d 1
N N3 0.0123(2) 0.79068(16) 0.06118(16) 0.0152(3) Uani d 1
C C2 -0.1954(2) 0.87409(19) 0.03752(18) 0.0141(3) Uani d 1
C C4 0.1048(3) 0.62998(19) 0.11854(19) 0.0167(3) Uani d 1
C C5 -0.0446(3) 0.55091(19) 0.14866(19) 0.0168(3) Uani d 1
C C6 -0.2481(3) 0.6279(2) 0.12366(19) 0.0180(3) Uani d 1
H H6 -0.342000 0.572171 0.143905 0.022 Uiso calc 1
C C7 1.0465(3) -0.20354(19) 0.40967(19) 0.0171(3) Uani d 1
C C8 0.8580(3) -0.2205(2) 0.4387(2) 0.0203(4) Uani d 1
H H8 0.841631 -0.317163 0.487976 0.024 Uiso calc 1
C C9 0.6907(3) -0.0786(2) 0.3874(2) 0.0211(4) Uani d 1
H H9 0.549202 -0.068797 0.397146 0.025 Uiso calc 1
C C10 0.7577(3) 0.0427(2) 0.32214(19) 0.0177(3) Uani d 1
C C11 1.2454(3) -0.3306(2) 0.44742(19) 0.0175(3) Uani d 1
H H1 -0.437(4) 0.834(3) 0.054(2) 0.022(6) Uiso d 1
H H3 0.093(4) 0.846(3) 0.043(2) 0.024(5) Uiso d 1
H H4 1.514(5) -0.372(3) 0.425(3) 0.047(8) Uiso d 1

loop_
_atom_site_aniso_label
_atom_site_aniso_U_11
_atom_site_aniso_U_22
_atom_site_aniso_U_33
_atom_site_aniso_U_12
_atom_site_aniso_U_13
_atom_site_aniso_U_23
Br1 0.02001(11) 0.01190(10) 0.02576(12) -0.00155(7) -0.00404(7) -0.00217(7)
S1 0.0160(2) 0.0121(2) 0.0199(2) -0.00474(16) 0.00073(16) -0.00224(16)
F1 0.0217(5) 0.0102(5) 0.0363(6) -0.0034(4) -0.0012(5) 0.0014(4)
O1 0.0124(6) 0.0118(6) 0.0255(7) -0.0031(4) 0.0007(5) -0.0028(5)
O2 0.0129(6) 0.0156(6) 0.0357(8) -0.0011(5) -0.0031(5) -0.0021(5)
O3 0.0173(6) 0.0125(6) 0.0346(8) -0.0039(5) 0.0007(5) -0.0012(5)
O4 0.0162(6) 0.0139(6) 0.0308(7) -0.0042(5) 0.0003(5) -0.0009(5)
N1 0.0080(7) 0.0128(7) 0.0272(8) -0.0023(6) -0.0005(6) -0.0034(6)
N3 0.0111(7) 0.0111(7) 0.0220(8) -0.0039(5) 0.0002(6) -0.0026(6)
C2 0.0127(8) 0.0134(8) 0.0151(8) -0.0033(6) 0.0012(6) -0.0042(6)
C4 0.0154(8) 0.0128(8) 0.0188(9) -0.0020(6) -0.0010(7) -0.0031(6)
C5 0.0193(8) 0.0088(7) 0.0193(9) -0.0039(6) -0.0007(7) -0.0006(6)
C6 0.0182(8) 0.0140(8) 0.0227(9) -0.0077(7) 0.0018(7) -0.0037(7)
C7 0.0193(9) 0.0123(8) 0.0190(9) -0.0052(6) -0.0004(7) -0.0034(6)
C8 0.0204(9) 0.0143(8) 0.0252(10) -0.0072(7) 0.0002(7) -0.0025(7)
C9 0.0160(9) 0.0177(9) 0.0292(10) -0.0064(7) 0.0001(7) -0.0053(7)
C10 0.0159(8) 0.0148(8) 0.0202(9) -0.0024(6) -0.0019(7) -0.0047(7)
C11 0.0183(8) 0.0146(8) 0.0196(9) -0.0054(7) -0.0008(7) -0.0049(7)

loop_
_atom_type_symbol
_atom_type_description
_atom_type_scat_dispersion_real
_atom_type_scat_dispersion_imag
_atom_type_scat_source
C C 0.0033 0.0016 'International Tables Vol C Tables 4.2.6.8 and 6.1.1.4'
H H 0.0000 0.0000 'International Tables Vol C Tables 4.2.6.8 and 6.1.1.4'
N N 0.0061 0.0033 'International Tables Vol C Tables 4.2.6.8 and 6.1.1.4'
O O 0.0106 0.0060 'International Tables Vol C Tables 4.2.6.8 and 6.1.1.4'
F F 0.0171 0.0103 'International Tables Vol C Tables 4.2.6.8 and 6.1.1.4'
S S 0.1246 0.1234 'International Tables Vol C Tables 4.2.6.8 and 6.1.1.4'
Br Br -0.2901 2.4595 'International Tables Vol C Tables 4.2.6.8 and 6.1.1.4'

loop_
_geom_angle_atom_site_label_1
_geom_angle_atom_site_label_2
_geom_angle_atom_site_label_3
_geom_angle
C10 S1 C7 90.45(8)
C11 O4 H4 108.2(19)
C2 N1 C6 122.94(15)
C2 N1 H1 116.0(17)
C6 N1 H1 121.1(17)
C2 N3 C4 126.93(14)
C2 N3 H3 115.6(15)
C4 N3 H3 117.4(15)
O1 C2 N1 122.87(15)
O1 C2 N3 121.65(15)
N1 C2 N3 115.48(14)
O2 C4 N3 121.07(16)
O2 C4 C5 126.42(15)
N3 C4 C5 112.51(14)
C6 C5 F1 121.13(15)
C6 C5 C4 122.25(15)
F1 C5 C4 116.62(15)
C5 C6 N1 119.82(15)
C5 C6 H6 120.1
N1 C6 H6 120.1
C8 C7 C11 124.66(16)
C8 C7 S1 111.96(13)
C11 C7 S1 123.38(13)
C7 C8 C9 112.72(16)
C7 C8 H8 123.6
C9 C8 H8 123.6
C10 C9 C8 111.60(16)
C10 C9 H9 124.2
C8 C9 H9 124.2
C9 C10 S1 113.27(13)
C9 C10 Br1 125.04(14)
S1 C10 Br1 121.68(10)
O3 C11 O4 123.82(16)
O3 C11 C7 121.27(16)
O4 C11 C7 114.91(15)

loop_
_geom_bond_atom_site_label_1
_geom_bond_atom_site_label_2
_geom_bond_distance
Br1 C10 1.8712(17)
S1 C10 1.7143(18)
S1 C7 1.7308(17)
F1 C5 1.3492(19)
O1 C2 1.237(2)
O2 C4 1.222(2)
O3 C11 1.229(2)
O4 C11 1.319(2)
O4 H4 0.84(3)
N1 C2 1.356(2)
N1 C6 1.375(2)
N1 H1 0.77(2)
N3 C2 1.369(2)
N3 C4 1.389(2)
N3 H3 0.86(2)
C4 C5 1.446(2)
C5 C6 1.335(2)
C6 H6 0.9500
C7 C8 1.370(3)
C7 C11 1.458(2)
C8 C9 1.413(2)
C8 H8 0.9500
C9 C10 1.367(2)
C9 H9 0.9500

loop_
_geom_hbond_atom_site_label_D
_geom_hbond_atom_site_label_H
_geom_hbond_atom_site_label_A
_geom_hbond_site_symmetry_A
_geom_hbond_distance_DH
_geom_hbond_distance_HA
_geom_hbond_distance_DA
_geom_hbond_angle_DHA
_geom_hbond_publ_flag
N1 H1 O1 2_475 0.76(3) 2.05(3) 2.809(2) 173(3) yes
N3 H3 O1 2_575 0.87(3) 1.97(3) 2.837(2) 176(2) yes
O4 H4 O3 2_846 0.84(3) 1.77(3) 2.614(2) 178(4) yes
C6 H6 O2 1_455 0.95 2.53 3.387(3) 150 yes
C8 H8 O3 2_746 0.95 2.42 3.276(2) 150 yes

_cod_database_fobs_code 2020808
